data_1562229
loop_
_publ_author_name
'Rodriguez, Jessica'
'Tabey, Alexis'
'Ladeira, Sonia'
'Bourissou, Didier'

_publ_section_title
;
 Oxidative additions of alkynyl/vinyl iodides to gold and gold-catalyzed
 vinylation reactions triggered by the MeDalphos Ligand
;
_journal_name_full 'Chemical Science'
_journal_paper_doi 10.1039/D1SC01483H
_journal_year 2021
_chemical_formula_moiety 'C33 H47 Au Cl N O2 P, F6 Sb'
_chemical_formula_sum 'C33 H47 Au Cl F6 N O2 P Sb'
_chemical_formula_weight 988.87
_space_group_IT_number 2
_space_group_name_Hall '-P 1'
_space_group_name_H-M_alt 'P -1'
_symmetry_cell_setting triclinic
_symmetry_Int_Tables_number 2
_symmetry_space_group_name_Hall '-P 1'
_symmetry_space_group_name_H-M 'P -1'
_atom_sites_solution_hydrogens geom
_audit_update_record
;
2021-03-11 deposited with the CCDC.	2021-04-22 downloaded from the CCDC.
;
_cell_angle_alpha 109.750(3)
_cell_angle_beta 101.005(3)
_cell_angle_gamma 104.616(3)
_cell_formula_units_Z 2
_cell_length_a 10.1052(9)
_cell_length_b 14.6709(12)
_cell_length_c 14.9416(12)
_cell_measurement_reflns_used 6876
_cell_measurement_temperature 193(2)
_cell_measurement_theta_max 23.63
_cell_measurement_theta_min 2.67
_cell_volume 1922.4(3)
_computing_cell_refinement 'Bruker SAINT'
_computing_data_collection 'Bruker APEX2'
_computing_data_reduction 'Bruker SAINT'
_computing_molecular_graphics 'Ortep-3 for Windows (Farrugia, 1997)'
_computing_publication_material 'WinGX publication routines (Farrugia, 1999)'
_computing_structure_refinement 'SHELXL-2018/3 (Sheldrick, 2015)'
_computing_structure_solution 'SHELXT (Sheldrick 2015)'
_diffrn_ambient_temperature 193(2)
_diffrn_measured_fraction_theta_full 0.996
_diffrn_measured_fraction_theta_max 0.991
_diffrn_measurement_device_type 'Bruker Kappa APEX II Quazar'
_diffrn_measurement_method 'phi and omega scans'
_diffrn_radiation_monochromator 'multilayer optics'
_diffrn_radiation_source 'microfocus sealed tube'
_diffrn_radiation_type MoK\a
_diffrn_radiation_wavelength 0.71073
_diffrn_reflns_av_R_equivalents 0.1011
_diffrn_reflns_av_unetI/netI 0.0771
_diffrn_reflns_Laue_measured_fraction_full 0.996
_diffrn_reflns_Laue_measured_fraction_max 0.991
_diffrn_reflns_limit_h_max 13
_diffrn_reflns_limit_h_min -13
_diffrn_reflns_limit_k_max 18
_diffrn_reflns_limit_k_min -18
_diffrn_reflns_limit_l_max 19
_diffrn_reflns_limit_l_min -19
_diffrn_reflns_number 50261
_diffrn_reflns_point_group_measured_fraction_full 0.996
_diffrn_reflns_point_group_measured_fraction_max 0.991
_diffrn_reflns_theta_full 25.242
_diffrn_reflns_theta_max 27.279
_diffrn_reflns_theta_min 2.592
_diffrn_standards_decay_% 0
_diffrn_standards_interval_count 0
_diffrn_standards_interval_time 0
_diffrn_standards_number 0
_exptl_absorpt_coefficient_mu 4.683
_exptl_absorpt_correction_T_max 0.7455
_exptl_absorpt_correction_T_min 0.6360
_exptl_absorpt_correction_type multi-scan
_exptl_absorpt_process_details 'SADABS(Bruker AXS Inc.)'
_exptl_crystal_colour colourless
_exptl_crystal_density_diffrn 1.708
_exptl_crystal_density_method 'not measured'
_exptl_crystal_description needle
_exptl_crystal_F_000 968
_exptl_crystal_size_max 0.2
_exptl_crystal_size_mid 0.04
_exptl_crystal_size_min 0.02
_refine_diff_density_max 3.48
_refine_diff_density_min -1.717
_refine_diff_density_rms 0.185
_refine_ls_extinction_method none
_refine_ls_goodness_of_fit_ref 1.052
_refine_ls_hydrogen_treatment constr
_refine_ls_matrix_type full
_refine_ls_number_parameters 483
_refine_ls_number_reflns 8537
_refine_ls_number_restraints 231
_refine_ls_restrained_S_all 1.051
_refine_ls_R_factor_all 0.0833
_refine_ls_R_factor_gt 0.0525
_refine_ls_shift/su_max 0.007
_refine_ls_shift/su_mean 0
_refine_ls_structure_factor_coef Fsqd
_refine_ls_weighting_details 'w=1/[\s^2^(Fo^2^)+(0.0671P)^2^+2.3720P] where P=(Fo^2^+2Fc^2^)/3'
_refine_ls_weighting_scheme calc
_refine_ls_wR_factor_gt 0.1244
_refine_ls_wR_factor_ref 0.1385
_reflns_Friedel_coverage 0
_reflns_number_gt 6179
_reflns_number_total 8537
_reflns_threshold_expression 'I > 2\s(I)'
_cod_data_source_file d1sc01483h2.cif
_cod_data_source_block AT216
_cod_database_code 1562229

loop_
_symmetry_equiv_pos_as_xyz
'x, y, z'
'-x, -y, -z'

loop_
_atom_site_label
_atom_site_type_symbol
_atom_site_fract_x
_atom_site_fract_y
_atom_site_fract_z
_atom_site_U_iso_or_equiv
_atom_site_adp_type
_atom_site_occupancy
_atom_site_site_symmetry_order
_atom_site_calc_flag
_atom_site_refinement_flags_posn
_atom_site_refinement_flags_adp
_atom_site_refinement_flags_occupancy
_atom_site_disorder_assembly
_atom_site_disorder_group
C1 C 0.4706(8) 0.2302(6) 0.6133(5) 0.0334(17) Uani 1 1 d . . . . .
C2 C 0.5209(10) 0.1626(6) 0.5445(6) 0.043(2) Uani 1 1 d . . . . .
H2 H 0.620581 0.173124 0.558153 0.051 Uiso 1 1 calc R U . . .
C3 C 0.4246(12) 0.0823(8) 0.4585(7) 0.060(3) Uani 1 1 d . . . . .
H3 H 0.458608 0.037622 0.41359 0.072 Uiso 1 1 calc R U . . .
C4 C 0.2799(11) 0.0662(8) 0.4372(8) 0.067(3) Uani 1 1 d . . . . .
H4 H 0.215502 0.012306 0.376379 0.08 Uiso 1 1 calc R U . . .
C5 C 0.2283(11) 0.1262(7) 0.5018(7) 0.058(3) Uani 1 1 d . . . . .
H5 H 0.127768 0.112227 0.48765 0.07 Uiso 1 1 calc R U . . .
C6 C 0.3242(9) 0.2105(7) 0.5911(6) 0.0392(19) Uani 1 1 d . . . . .
C7 C 0.1607(9) 0.2099(7) 0.6898(7) 0.049(2) Uani 1 1 d . . . . .
H7A H 0.085847 0.153785 0.631345 0.074 Uiso 1 1 calc R U . . .
H7B H 0.116475 0.252657 0.731224 0.074 Uiso 1 1 calc R U . . .
H7C H 0.212848 0.18095 0.728759 0.074 Uiso 1 1 calc R U . . .
C8 C 0.1832(9) 0.3239(7) 0.6037(6) 0.048(2) Uani 1 1 d . . . . .
H8A H 0.249745 0.368643 0.583657 0.072 Uiso 1 1 calc R U . . .
H8B H 0.141049 0.365165 0.648553 0.072 Uiso 1 1 calc R U . . .
H8C H 0.106716 0.270513 0.544388 0.072 Uiso 1 1 calc R U . . .
C9 C 0.5656(8) 0.5287(7) 0.9025(6) 0.0395(19) Uani 1 1 d . . . . .
H9 H 0.622012 0.518248 0.954308 0.047 Uiso 1 1 calc R U . . .
C10 C 0.5853(9) 0.6257(7) 0.9128(6) 0.0394(19) Uani 1 1 d . . . . .
C11 C 0.6864(9) 0.7206(7) 1.0045(6) 0.047(2) Uani 1 1 d . . . . .
H11A H 0.729019 0.699119 1.055144 0.07 Uiso 1 1 calc R U . . .
H11B H 0.632707 0.764575 1.031694 0.07 Uiso 1 1 calc R U . . .
H11C H 0.762695 0.759081 0.985839 0.07 Uiso 1 1 calc R U . . .
C12 C 0.5075(10) 0.6441(6) 0.8292(7) 0.043(2) Uani 1 1 d . . . . .
C13 C 0.4522(17) 0.7738(11) 0.7849(11) 0.113(6) Uani 1 1 d . . . . .
H13A H 0.493511 0.761451 0.7295 0.169 Uiso 1 1 calc R U . . .
H13B H 0.465255 0.847257 0.816062 0.169 Uiso 1 1 calc R U . . .
H13C H 0.349499 0.733213 0.759517 0.169 Uiso 1 1 calc R U . . .
C14 C 0.6835(8) 0.2917(6) 0.8097(5) 0.0295(16) Uani 1 1 d . . . . .
C15 C 0.5679(9) 0.2402(7) 0.8476(7) 0.047(2) Uani 1 1 d . . . . .
H15A H 0.488741 0.184314 0.790176 0.057 Uiso 1 1 calc R U . . .
H15B H 0.528122 0.291494 0.883642 0.057 Uiso 1 1 calc R U . . .
C16 C 0.6319(9) 0.1951(7) 0.9182(7) 0.047(2) Uani 1 1 d . . . . .
H16 H 0.554863 0.161584 0.941744 0.057 Uiso 1 1 calc R U . . .
C17 C 0.6929(12) 0.1170(7) 0.8655(8) 0.060(3) Uani 1 1 d . . . . .
H17A H 0.615841 0.059105 0.808247 0.072 Uiso 1 1 calc R U . . .
H17B H 0.733768 0.089195 0.911666 0.072 Uiso 1 1 calc R U . . .
C18 C 0.8092(12) 0.1673(8) 0.8287(7) 0.061(3) Uani 1 1 d . . . . .
H18 H 0.850335 0.115312 0.79378 0.074 Uiso 1 1 calc R U . . .
C19 C 0.9277(10) 0.2569(9) 0.9168(9) 0.066(3) Uani 1 1 d . . . . .
H19A H 0.97288 0.230851 0.963163 0.08 Uiso 1 1 calc R U . . .
H19B H 1.00251 0.290248 0.892571 0.08 Uiso 1 1 calc R U . . .
C20 C 0.8653(11) 0.3354(7) 0.9715(7) 0.057(3) Uani 1 1 d . . . . .
H20 H 0.943019 0.392984 1.030065 0.069 Uiso 1 1 calc R U . . .
C21 C 0.8025(9) 0.3782(6) 0.8987(6) 0.044(2) Uani 1 1 d . . . . .
H21A H 0.764147 0.431157 0.933381 0.053 Uiso 1 1 calc R U . . .
H21B H 0.87923 0.411112 0.875524 0.053 Uiso 1 1 calc R U . . .
C22 C 0.7489(11) 0.2837(8) 1.0075(6) 0.055(3) Uani 1 1 d . . . . .
H22A H 0.707611 0.334397 1.042713 0.066 Uiso 1 1 calc R U . . .
H22B H 0.790537 0.25724 1.05475 0.066 Uiso 1 1 calc R U . . .
C23 C 0.7408(12) 0.2082(8) 0.7547(7) 0.055(3) Uani 1 1 d . . . . .
H23A H 0.813619 0.23758 0.72679 0.066 Uiso 1 1 calc R U . . .
H23B H 0.661257 0.150768 0.698883 0.066 Uiso 1 1 calc R U . . .
C24 C 0.7102(8) 0.4252(6) 0.6807(5) 0.0323(17) Uani 1 1 d . . . . .
C25 C 0.8166(9) 0.3802(7) 0.6374(7) 0.045(2) Uani 1 1 d . . . . .
H25A H 0.883574 0.372624 0.689896 0.054 Uiso 1 1 calc R U . . .
H25B H 0.763984 0.311121 0.582767 0.054 Uiso 1 1 calc R U . . .
C26 C 0.9012(10) 0.4514(8) 0.5975(7) 0.053(2) Uani 1 1 d . . . . .
H26 H 0.970053 0.421314 0.569097 0.063 Uiso 1 1 calc R U . . .
C27 C 0.9836(10) 0.5570(8) 0.6809(8) 0.058(3) Uani 1 1 d . . . . .
H27A H 1.038119 0.602598 0.654607 0.07 Uiso 1 1 calc R U . . .
H27B H 1.052858 0.551032 0.733357 0.07 Uiso 1 1 calc R U . . .
C28 C 0.8795(12) 0.6043(7) 0.7261(8) 0.060(3) Uani 1 1 d . . . . .
H28 H 0.93401 0.673742 0.781562 0.072 Uiso 1 1 calc R U . . .
C29 C 0.7727(11) 0.6139(8) 0.6423(9) 0.063(3) Uani 1 1 d . . . . .
H29A H 0.703016 0.642527 0.669442 0.075 Uiso 1 1 calc R U . . .
H29B H 0.825912 0.661327 0.617069 0.075 Uiso 1 1 calc R U . . .
C30 C 0.6949(10) 0.5094(9) 0.5588(8) 0.058(3) Uani 1 1 d . . . . .
H30 H 0.627538 0.516164 0.504979 0.069 Uiso 1 1 calc R U . . .
C31 C 0.6085(9) 0.4382(7) 0.5973(7) 0.045(2) Uani 1 1 d . . . . .
H31A H 0.553861 0.369996 0.541735 0.055 Uiso 1 1 calc R U . . .
H31B H 0.538983 0.46742 0.624112 0.055 Uiso 1 1 calc R U . . .
C32 C 0.7947(11) 0.5331(7) 0.7650(7) 0.051(2) Uani 1 1 d . . . . .
H32A H 0.727065 0.563052 0.79363 0.061 Uiso 1 1 calc R U . . .
H32B H 0.861313 0.526833 0.818661 0.061 Uiso 1 1 calc R U . . .
C33 C 0.7978(11) 0.4627(9) 0.5156(8) 0.064(3) Uani 1 1 d . . . . .
H33A H 0.852612 0.507554 0.48877 0.076 Uiso 1 1 calc R U . . .
H33B H 0.743556 0.394319 0.460248 0.076 Uiso 1 1 calc R U . . .
N1 N 0.2624(7) 0.2743(5) 0.6565(5) 0.0354(15) Uani 1 1 d . . . . .
O1 O 0.4382(7) 0.5796(5) 0.7460(5) 0.0555(17) Uani 1 1 d . . . . .
O2 O 0.5231(9) 0.7438(5) 0.8576(6) 0.076(2) Uani 1 1 d . . . . .
Sb1 Sb 0.20723(14) 0.90288(8) 0.64745(13) 0.0518(4) Uani 0.822(5) 1 d D U P A 1
F1 F 0.3314(9) 0.8287(6) 0.6252(6) 0.074(2) Uani 0.822(5) 1 d D U P A 1
F2 F 0.1429(8) 0.8665(6) 0.5096(6) 0.080(2) Uani 0.822(5) 1 d D U P A 1
F3 F 0.0806(8) 0.9763(6) 0.6654(7) 0.085(2) Uani 0.822(5) 1 d D U P A 1
F4 F 0.2754(10) 0.9393(8) 0.7846(6) 0.094(3) Uani 0.822(5) 1 d D U P A 1
F5 F 0.0659(10) 0.7831(6) 0.6290(7) 0.088(2) Uani 0.822(5) 1 d D U P A 1
F6 F 0.3490(8) 1.0194(5) 0.6574(7) 0.079(2) Uani 0.822(5) 1 d D U P A 1
Sb1' Sb 0.1761(8) 0.9069(5) 0.6901(8) 0.0757(19) Uani 0.178(5) 1 d D U P A 2
F1' F 0.226(4) 0.7969(19) 0.615(2) 0.092(5) Uani 0.178(5) 1 d D U P A 2
F2' F 0.126(3) 0.930(3) 0.572(2) 0.083(5) Uani 0.178(5) 1 d D U P A 2
F3' F 0.123(4) 1.0188(19) 0.753(3) 0.094(6) Uani 0.178(5) 1 d D U P A 2
F4' F 0.213(4) 0.873(3) 0.7979(18) 0.092(6) Uani 0.178(5) 1 d D U P A 2
F5' F -0.012(2) 0.816(2) 0.643(3) 0.099(7) Uani 0.178(5) 1 d D U P A 2
F6' F 0.363(2) 0.993(2) 0.715(3) 0.092(6) Uani 0.178(5) 1 d D U P A 2
P1 P 0.5923(2) 0.34031(15) 0.72413(14) 0.0279(4) Uani 1 1 d . . . . .
Au1 Au 0.42528(3) 0.40411(2) 0.78557(2) 0.03162(11) Uani 1 1 d . . . . .
Cl1 Cl 0.2444(2) 0.45001(17) 0.84983(16) 0.0441(5) Uani 1 1 d . . . . .

loop_
_atom_site_aniso_label
_atom_site_aniso_U_11
_atom_site_aniso_U_22
_atom_site_aniso_U_33
_atom_site_aniso_U_23
_atom_site_aniso_U_13
_atom_site_aniso_U_12
C1 0.033(4) 0.037(4) 0.024(4) 0.012(3) 0.000(3) 0.008(3)
C2 0.046(5) 0.041(5) 0.038(5) 0.011(4) 0.010(4) 0.020(4)
C3 0.069(7) 0.052(6) 0.040(5) -0.005(5) 0.008(5) 0.028(5)
C4 0.048(6) 0.061(7) 0.053(6) -0.008(5) -0.001(5) 0.011(5)
C5 0.044(5) 0.052(6) 0.046(5) 0.002(5) -0.013(4) 0.008(5)
C6 0.035(4) 0.046(5) 0.036(4) 0.019(4) 0.002(4) 0.016(4)
C7 0.035(5) 0.043(5) 0.059(6) 0.018(5) 0.008(4) 0.002(4)
C8 0.034(5) 0.054(6) 0.044(5) 0.017(4) -0.009(4) 0.013(4)
C9 0.027(4) 0.053(5) 0.048(5) 0.032(4) 0.013(4) 0.013(4)
C10 0.035(4) 0.042(5) 0.045(5) 0.018(4) 0.015(4) 0.017(4)
C11 0.038(5) 0.048(5) 0.043(5) 0.009(4) 0.009(4) 0.011(4)
C12 0.051(5) 0.033(5) 0.049(5) 0.021(4) 0.015(4) 0.019(4)
C13 0.136(14) 0.094(10) 0.117(12) 0.067(9) -0.006(10) 0.054(10)
C14 0.035(4) 0.027(4) 0.022(4) 0.008(3) 0.001(3) 0.013(3)
C15 0.036(5) 0.051(5) 0.055(6) 0.032(5) 0.000(4) 0.010(4)
C16 0.039(5) 0.053(6) 0.057(6) 0.037(5) 0.008(4) 0.011(4)
C17 0.071(7) 0.043(5) 0.057(6) 0.023(5) -0.003(5) 0.017(5)
C18 0.081(8) 0.071(7) 0.053(6) 0.024(5) 0.025(6) 0.059(7)
C19 0.028(5) 0.103(9) 0.107(9) 0.083(8) 0.022(5) 0.027(5)
C20 0.053(6) 0.037(5) 0.058(6) 0.021(5) -0.018(5) -0.001(4)
C21 0.038(5) 0.036(5) 0.044(5) 0.018(4) -0.010(4) 0.001(4)
C22 0.083(7) 0.063(6) 0.030(5) 0.020(4) 0.011(5) 0.044(6)
C23 0.080(7) 0.061(6) 0.045(5) 0.025(5) 0.025(5) 0.049(6)
C24 0.025(4) 0.041(4) 0.030(4) 0.021(4) 0.003(3) 0.007(3)
C25 0.039(5) 0.055(5) 0.049(5) 0.026(4) 0.018(4) 0.020(4)
C26 0.046(5) 0.069(7) 0.067(6) 0.040(6) 0.038(5) 0.027(5)
C27 0.030(5) 0.083(7) 0.078(7) 0.057(6) 0.016(5) 0.013(5)
C28 0.072(7) 0.040(5) 0.064(6) 0.019(5) 0.036(6) 0.006(5)
C29 0.058(6) 0.073(7) 0.102(9) 0.067(7) 0.042(6) 0.038(6)
C30 0.044(5) 0.085(8) 0.075(7) 0.062(7) 0.018(5) 0.032(5)
C31 0.035(5) 0.059(6) 0.052(5) 0.034(5) 0.010(4) 0.018(4)
C32 0.066(6) 0.041(5) 0.043(5) 0.017(4) 0.024(5) 0.009(5)
C33 0.057(6) 0.090(8) 0.053(6) 0.044(6) 0.023(5) 0.015(6)
N1 0.032(4) 0.034(4) 0.028(3) 0.007(3) 0.000(3) 0.007(3)
O1 0.066(4) 0.055(4) 0.041(4) 0.020(3) 0.004(3) 0.022(4)
O2 0.088(6) 0.048(4) 0.075(5) 0.025(4) -0.006(4) 0.020(4)
Sb1 0.0384(5) 0.0442(5) 0.0593(8) 0.0205(5) -0.0030(5) 0.0065(4)
F1 0.070(5) 0.084(5) 0.081(5) 0.042(4) 0.021(4) 0.037(4)
F2 0.065(5) 0.077(5) 0.068(4) 0.032(4) -0.013(4) -0.002(4)
F3 0.056(4) 0.061(4) 0.116(6) 0.025(4) -0.002(4) 0.020(3)
F4 0.083(5) 0.122(6) 0.068(4) 0.032(4) 0.009(4) 0.039(5)
F5 0.074(5) 0.066(4) 0.117(5) 0.048(4) 0.025(4) 0.000(4)
F6 0.055(4) 0.056(4) 0.098(5) 0.029(4) -0.008(4) -0.004(3)
Sb1' 0.058(3) 0.072(3) 0.086(4) 0.036(3) 0.012(3) 0.005(2)
F1' 0.080(9) 0.079(8) 0.094(9) 0.028(8) 0.001(9) 0.017(7)
F2' 0.067(9) 0.069(9) 0.089(7) 0.033(7) -0.004(8) 0.002(8)
F3' 0.081(11) 0.079(9) 0.107(11) 0.035(9) 0.015(11) 0.018(9)
F4' 0.076(12) 0.103(12) 0.094(9) 0.049(8) 0.010(9) 0.023(10)
F5' 0.067(8) 0.091(11) 0.109(12) 0.044(10) 0.007(9) -0.008(9)
F6' 0.061(7) 0.088(9) 0.087(9) 0.022(8) 0.000(7) -0.006(7)
P1 0.0255(10) 0.0298(10) 0.0258(9) 0.0107(8) 0.0043(8) 0.0087(8)
Au1 0.03016(17) 0.03454(18) 0.03142(17) 0.01483(13) 0.00743(12) 0.01260(12)
Cl1 0.0371(11) 0.0491(12) 0.0474(12) 0.0165(10) 0.0145(9) 0.0198(10)

loop_
_atom_type_symbol
_atom_type_description
_atom_type_scat_dispersion_real
_atom_type_scat_dispersion_imag
_atom_type_scat_source
C C 0.0033 0.0016 'International Tables Vol C Tables 4.2.6.8 and 6.1.1.4'
H H 0 0 'International Tables Vol C Tables 4.2.6.8 and 6.1.1.4'
N N 0.0061 0.0033 'International Tables Vol C Tables 4.2.6.8 and 6.1.1.4'
O O 0.0106 0.006 'International Tables Vol C Tables 4.2.6.8 and 6.1.1.4'
F F 0.0171 0.0103 'International Tables Vol C Tables 4.2.6.8 and 6.1.1.4'
P P 0.1023 0.0942 'International Tables Vol C Tables 4.2.6.8 and 6.1.1.4'
Sb Sb -0.5866 1.5461 'International Tables Vol C Tables 4.2.6.8 and 6.1.1.4'
Au Au -2.0133 8.8022 'International Tables Vol C Tables 4.2.6.8 and 6.1.1.4'
Cl Cl 0.1484 0.1585 'International Tables Vol C Tables 4.2.6.8 and 6.1.1.4'

loop_
_geom_angle_atom_site_label_1
_geom_angle_atom_site_label_2
_geom_angle_atom_site_label_3
_geom_angle
_geom_angle_site_symmetry_1
_geom_angle_site_symmetry_3
_geom_angle_publ_flag
C6 C1 C2 117.8(7) . . ?
C6 C1 P1 120.0(6) . . ?
C2 C1 P1 122.1(6) . . ?
C3 C2 C1 120.1(9) . . ?
C3 C2 H2 119.9 . . ?
C1 C2 H2 119.9 . . ?
C4 C3 C2 120.7(9) . . ?
C4 C3 H3 119.6 . . ?
C2 C3 H3 119.6 . . ?
C5 C4 C3 120.7(9) . . ?
C5 C4 H4 119.7 . . ?
C3 C4 H4 119.7 . . ?
C4 C5 C6 120.3(9) . . ?
C4 C5 H5 119.8 . . ?
C6 C5 H5 119.8 . . ?
C1 C6 C5 120.2(8) . . ?
C1 C6 N1 122.0(7) . . ?
C5 C6 N1 117.8(8) . . ?
N1 C7 H7A 109.5 . . ?
N1 C7 H7B 109.5 . . ?
H7A C7 H7B 109.5 . . ?
N1 C7 H7C 109.5 . . ?
H7A C7 H7C 109.5 . . ?
H7B C7 H7C 109.5 . . ?
N1 C8 H8A 109.5 . . ?
N1 C8 H8B 109.5 . . ?
H8A C8 H8B 109.5 . . ?
N1 C8 H8C 109.5 . . ?
H8A C8 H8C 109.5 . . ?
H8B C8 H8C 109.5 . . ?
C10 C9 Au1 124.4(6) . . ?
C10 C9 H9 117.8 . . ?
Au1 C9 H9 117.8 . . ?
C9 C10 C12 118.9(8) . . ?
C9 C10 C11 124.3(8) . . ?
C12 C10 C11 116.8(7) . . ?
C10 C11 H11A 109.5 . . ?
C10 C11 H11B 109.5 . . ?
H11A C11 H11B 109.5 . . ?
C10 C11 H11C 109.5 . . ?
H11A C11 H11C 109.5 . . ?
H11B C11 H11C 109.5 . . ?
O1 C12 O2 123.0(8) . . ?
O1 C12 C10 126.3(8) . . ?
O2 C12 C10 110.7(8) . . ?
O2 C13 H13A 109.5 . . ?
O2 C13 H13B 109.5 . . ?
H13A C13 H13B 109.5 . . ?
O2 C13 H13C 109.5 . . ?
H13A C13 H13C 109.5 . . ?
H13B C13 H13C 109.5 . . ?
C21 C14 C15 108.7(7) . . ?
C21 C14 C23 110.5(7) . . ?
C15 C14 C23 106.9(7) . . ?
C21 C14 P1 112.2(5) . . ?
C15 C14 P1 106.2(5) . . ?
C23 C14 P1 112.0(5) . . ?
C14 C15 C16 110.5(7) . . ?
C14 C15 H15A 109.5 . . ?
C16 C15 H15A 109.5 . . ?
C14 C15 H15B 109.5 . . ?
C16 C15 H15B 109.5 . . ?
H15A C15 H15B 108.1 . . ?
C17 C16 C22 110.2(8) . . ?
C17 C16 C15 110.7(8) . . ?
C22 C16 C15 108.1(7) . . ?
C17 C16 H16 109.3 . . ?
C22 C16 H16 109.3 . . ?
C15 C16 H16 109.3 . . ?
C16 C17 C18 109.6(8) . . ?
C16 C17 H17A 109.8 . . ?
C18 C17 H17A 109.8 . . ?
C16 C17 H17B 109.8 . . ?
C18 C17 H17B 109.8 . . ?
H17A C17 H17B 108.2 . . ?
C17 C18 C19 109.8(8) . . ?
C17 C18 C23 108.5(9) . . ?
C19 C18 C23 109.5(9) . . ?
C17 C18 H18 109.7 . . ?
C19 C18 H18 109.7 . . ?
C23 C18 H18 109.7 . . ?
C20 C19 C18 109.9(7) . . ?
C20 C19 H19A 109.7 . . ?
C18 C19 H19A 109.7 . . ?
C20 C19 H19B 109.7 . . ?
C18 C19 H19B 109.7 . . ?
H19A C19 H19B 108.2 . . ?
C22 C20 C19 109.6(7) . . ?
C22 C20 C21 110.5(8) . . ?
C19 C20 C21 108.2(8) . . ?
C22 C20 H20 109.5 . . ?
C19 C20 H20 109.5 . . ?
C21 C20 H20 109.5 . . ?
C14 C21 C20 110.1(7) . . ?
C14 C21 H21A 109.6 . . ?
C20 C21 H21A 109.6 . . ?
C14 C21 H21B 109.6 . . ?
C20 C21 H21B 109.6 . . ?
H21A C21 H21B 108.2 . . ?
C20 C22 C16 109.2(7) . . ?
C20 C22 H22A 109.8 . . ?
C16 C22 H22A 109.8 . . ?
C20 C22 H22B 109.8 . . ?
C16 C22 H22B 109.8 . . ?
H22A C22 H22B 108.3 . . ?
C14 C23 C18 109.7(7) . . ?
C14 C23 H23A 109.7 . . ?
C18 C23 H23A 109.7 . . ?
C14 C23 H23B 109.7 . . ?
C18 C23 H23B 109.7 . . ?
H23A C23 H23B 108.2 . . ?
C25 C24 C32 108.6(7) . . ?
C25 C24 C31 108.5(7) . . ?
C32 C24 C31 108.0(7) . . ?
C25 C24 P1 113.6(6) . . ?
C32 C24 P1 111.7(5) . . ?
C31 C24 P1 106.2(5) . . ?
C26 C25 C24 109.9(7) . . ?
C26 C25 H25A 109.7 . . ?
C24 C25 H25A 109.7 . . ?
C26 C25 H25B 109.7 . . ?
C24 C25 H25B 109.7 . . ?
H25A C25 H25B 108.2 . . ?
C27 C26 C25 110.0(8) . . ?
C27 C26 C33 108.8(8) . . ?
C25 C26 C33 109.8(8) . . ?
C27 C26 H26 109.4 . . ?
C25 C26 H26 109.4 . . ?
C33 C26 H26 109.4 . . ?
C26 C27 C28 110.2(8) . . ?
C26 C27 H27A 109.6 . . ?
C28 C27 H27A 109.6 . . ?
C26 C27 H27B 109.6 . . ?
C28 C27 H27B 109.6 . . ?
H27A C27 H27B 108.1 . . ?
C32 C28 C27 109.2(8) . . ?
C32 C28 C29 108.7(9) . . ?
C27 C28 C29 108.5(8) . . ?
C32 C28 H28 110.1 . . ?
C27 C28 H28 110.1 . . ?
C29 C28 H28 110.1 . . ?
C30 C29 C28 109.2(8) . . ?
C30 C29 H29A 109.8 . . ?
C28 C29 H29A 109.8 . . ?
C30 C29 H29B 109.8 . . ?
C28 C29 H29B 109.8 . . ?
H29A C29 H29B 108.3 . . ?
C29 C30 C33 111.5(9) . . ?
C29 C30 C31 109.5(8) . . ?
C33 C30 C31 109.2(8) . . ?
C29 C30 H30 108.9 . . ?
C33 C30 H30 108.9 . . ?
C31 C30 H30 108.9 . . ?
C30 C31 C24 110.2(7) . . ?
C30 C31 H31A 109.6 . . ?
C24 C31 H31A 109.6 . . ?
C30 C31 H31B 109.6 . . ?
C24 C31 H31B 109.6 . . ?
H31A C31 H31B 108.1 . . ?
C28 C32 C24 111.0(7) . . ?
C28 C32 H32A 109.4 . . ?
C24 C32 H32A 109.4 . . ?
C28 C32 H32B 109.4 . . ?
C24 C32 H32B 109.4 . . ?
H32A C32 H32B 108 . . ?
C30 C33 C26 109.3(8) . . ?
C30 C33 H33A 109.8 . . ?
C26 C33 H33A 109.8 . . ?
C30 C33 H33B 109.8 . . ?
C26 C33 H33B 109.8 . . ?
H33A C33 H33B 108.3 . . ?
C6 N1 C7 110.0(7) . . ?
C6 N1 C8 111.0(6) . . ?
C7 N1 C8 108.7(7) . . ?
C6 N1 Au1 112.7(5) . . ?
C7 N1 Au1 110.2(5) . . ?
C8 N1 Au1 104.1(5) . . ?
C12 O2 C13 117.3(9) . . ?
F5 Sb1 F1 89.1(4) . . ?
F5 Sb1 F4 92.1(4) . . ?
F1 Sb1 F4 90.2(4) . . ?
F5 Sb1 F3 90.9(4) . . ?
F1 Sb1 F3 178.1(4) . . ?
F4 Sb1 F3 91.6(4) . . ?
F5 Sb1 F6 176.3(4) . . ?
F1 Sb1 F6 89.3(4) . . ?
F4 Sb1 F6 91.2(4) . . ?
F3 Sb1 F6 90.6(4) . . ?
F5 Sb1 F2 88.6(4) . . ?
F1 Sb1 F2 88.7(4) . . ?
F4 Sb1 F2 178.7(4) . . ?
F3 Sb1 F2 89.4(4) . . ?
F6 Sb1 F2 88.1(4) . . ?
F4' Sb1' F5' 91.0(13) . . ?
F4' Sb1' F3' 96.0(14) . . ?
F5' Sb1' F3' 92.4(14) . . ?
F4' Sb1' F6' 97.2(14) . . ?
F5' Sb1' F6' 170.4(15) . . ?
F3' Sb1' F6' 91.7(13) . . ?
F4' Sb1' F1' 89.9(13) . . ?
F5' Sb1' F1' 87.4(13) . . ?
F3' Sb1' F1' 174.1(14) . . ?
F6' Sb1' F1' 87.7(13) . . ?
F4' Sb1' F2' 175.1(14) . . ?
F5' Sb1' F2' 84.8(12) . . ?
F3' Sb1' F2' 86.7(13) . . ?
F6' Sb1' F2' 86.8(12) . . ?
F1' Sb1' F2' 87.4(13) . . ?
C1 P1 C24 106.6(3) . . ?
C1 P1 C14 108.2(3) . . ?
C24 P1 C14 116.7(3) . . ?
C1 P1 Au1 98.9(3) . . ?
C24 P1 Au1 114.4(3) . . ?
C14 P1 Au1 110.3(2) . . ?
C9 Au1 N1 176.0(3) . . ?
C9 Au1 P1 96.9(2) . . ?
N1 Au1 P1 86.29(18) . . ?
C9 Au1 Cl1 86.6(2) . . ?
N1 Au1 Cl1 90.42(19) . . ?
P1 Au1 Cl1 173.08(7) . . ?

loop_
_geom_bond_atom_site_label_1
_geom_bond_atom_site_label_2
_geom_bond_distance
_geom_bond_site_symmetry_2
_geom_bond_publ_flag
C1 C6 1.384(11) . ?
C1 C2 1.436(11) . ?
C1 P1 1.811(7) . ?
C2 C3 1.381(12) . ?
C2 H2 0.95 . ?
C3 C4 1.375(14) . ?
C3 H3 0.95 . ?
C4 C5 1.353(14) . ?
C4 H4 0.95 . ?
C5 C6 1.427(11) . ?
C5 H5 0.95 . ?
C6 N1 1.460(11) . ?
C7 N1 1.490(10) . ?
C7 H7A 0.98 . ?
C7 H7B 0.98 . ?
C7 H7C 0.98 . ?
C8 N1 1.494(10) . ?
C8 H8A 0.98 . ?
C8 H8B 0.98 . ?
C8 H8C 0.98 . ?
C9 C10 1.336(11) . ?
C9 Au1 1.998(8) . ?
C9 H9 0.95 . ?
C10 C12 1.488(12) . ?
C10 C11 1.523(11) . ?
C11 H11A 0.98 . ?
C11 H11B 0.98 . ?
C11 H11C 0.98 . ?
C12 O1 1.212(10) . ?
C12 O2 1.335(10) . ?
C13 O2 1.441(13) . ?
C13 H13A 0.98 . ?
C13 H13B 0.98 . ?
C13 H13C 0.98 . ?
C14 C21 1.517(10) . ?
C14 C15 1.533(11) . ?
C14 C23 1.539(11) . ?
C14 P1 1.868(7) . ?
C15 C16 1.548(11) . ?
C15 H15A 0.99 . ?
C15 H15B 0.99 . ?
C16 C17 1.498(14) . ?
C16 C22 1.522(13) . ?
C16 H16 1 . ?
C17 C18 1.520(15) . ?
C17 H17A 0.99 . ?
C17 H17B 0.99 . ?
C18 C19 1.526(15) . ?
C18 C23 1.558(12) . ?
C18 H18 1 . ?
C19 C20 1.523(15) . ?
C19 H19A 0.99 . ?
C19 H19B 0.99 . ?
C20 C22 1.521(14) . ?
C20 C21 1.543(11) . ?
C20 H20 1 . ?
C21 H21A 0.99 . ?
C21 H21B 0.99 . ?
C22 H22A 0.99 . ?
C22 H22B 0.99 . ?
C23 H23A 0.99 . ?
C23 H23B 0.99 . ?
C24 C25 1.531(11) . ?
C24 C32 1.543(11) . ?
C24 C31 1.554(10) . ?
C24 P1 1.867(7) . ?
C25 C26 1.531(12) . ?
C25 H25A 0.99 . ?
C25 H25B 0.99 . ?
C26 C27 1.516(14) . ?
C26 C33 1.534(13) . ?
C26 H26 1 . ?
C27 C28 1.538(14) . ?
C27 H27A 0.99 . ?
C27 H27B 0.99 . ?
C28 C32 1.520(12) . ?
C28 C29 1.560(15) . ?
C28 H28 1 . ?
C29 C30 1.500(15) . ?
C29 H29A 0.99 . ?
C29 H29B 0.99 . ?
C30 C33 1.511(14) . ?
C30 C31 1.524(12) . ?
C30 H30 1 . ?
C31 H31A 0.99 . ?
C31 H31B 0.99 . ?
C32 H32A 0.99 . ?
C32 H32B 0.99 . ?
C33 H33A 0.99 . ?
C33 H33B 0.99 . ?
N1 Au1 2.186(6) . ?
Sb1 F5 1.860(7) . ?
Sb1 F1 1.864(8) . ?
Sb1 F4 1.869(8) . ?
Sb1 F3 1.871(8) . ?
Sb1 F6 1.873(7) . ?
Sb1 F2 1.876(8) . ?
Sb1' F4' 1.839(17) . ?
Sb1' F5' 1.859(17) . ?
Sb1' F3' 1.863(17) . ?
Sb1' F6' 1.871(17) . ?
Sb1' F1' 1.875(17) . ?
Sb1' F2' 1.911(17) . ?
P1 Au1 2.319(2) . ?
Au1 Cl1 2.361(2) . ?
